data_7155908
loop_
_publ_author_name
'Gotfredsen, Henrik'
'Brol\/os, Line'
'Holmstr\/om, Thomas'
'S\/orensen, Jacob'
'Vi\~nas, Alberto'
'Kilde, Martin Dr\/ohse'
'Skov, Anders B.'
'Santella, Marco'
'Hammerich, Ole'
'Nielsen, Mogens Br\/ondsted'

_publ_section_title
;
 Acetylenic scaffolding with subphthalocyanines -- synthetic scope and
 elucidation of electronic interactions in dimeric structures
;
_journal_name_full 'Org. Biomol. Chem.'
_journal_paper_doi 10.1039/C7OB01907F
_journal_year 2017
_chemical_formula_moiety 'B2 C76 H66 N12 Si2'
_chemical_formula_sum 'C76 H66 B2 N12 Si2'
_chemical_formula_weight 1158.75
_chemical_name_systematic 'SubPc dimer'
_space_group_crystal_system triclinic
_space_group_IT_number 2
_space_group_name_Hall '-P 1'
_space_group_name_H-M_alt 'P -1'
_symmetry_Int_Tables_number 2
_symmetry_space_group_name_Hall '-P 1'
_symmetry_space_group_name_H-M 'P -1'
_atom_sites_solution_primary iterative
_audit_creation_date 2017-09-18
_audit_creation_method
;
Olex2 1.2
(compiled 2017.07.20 svn.r3457 for OlexSys, GUI svn.r5370)
;
_audit_update_record
;
2017-09-18 deposited with the CCDC.
2017-10-02 downloaded from the CCDC.
;
_cell_angle_alpha 86.111(5)
_cell_angle_beta 73.453(5)
_cell_angle_gamma 87.487(6)
_cell_formula_units_Z 2
_cell_length_a 13.474(2)
_cell_length_b 14.769(2)
_cell_length_c 19.430(3)
_cell_measurement_reflns_used 9474
_cell_measurement_temperature 296.15
_cell_measurement_theta_max 62.052
_cell_measurement_theta_min 5.526
_cell_volume 3696.6(9)
_computing_cell_refinement 'SAINT v8.37A (Bruker, 2015)'
_computing_data_reduction 'SAINT v8.37A (Bruker, 2015)'
_computing_molecular_graphics 'Olex2 (Dolomanov et al., 2009)'
_computing_publication_material 'Olex2 (Dolomanov et al., 2009)'
_computing_structure_refinement 'olex2.refine (Bourhis et al., 2015)'
_computing_structure_solution 'olex2.solve (Bourhis et al., 2015)'
_diffrn_ambient_temperature 296.15
_diffrn_measured_fraction_theta_full 0.9877
_diffrn_measured_fraction_theta_max 0.9877
_diffrn_measurement_device_type 'Bruker APEX-II CCD'
_diffrn_measurement_method '\f and \w scans'
_diffrn_radiation_type 'Mo K\a'
_diffrn_radiation_wavelength 0.71073
_diffrn_reflns_av_R_equivalents 0.0878
_diffrn_reflns_av_unetI/netI 0.0533
_diffrn_reflns_limit_h_max 16
_diffrn_reflns_limit_h_min -16
_diffrn_reflns_limit_k_max 17
_diffrn_reflns_limit_k_min -17
_diffrn_reflns_limit_l_max 23
_diffrn_reflns_limit_l_min -22
_diffrn_reflns_number 84253
_diffrn_reflns_theta_full 25.0273
_diffrn_reflns_theta_max 25.03
_diffrn_reflns_theta_min 2.07
_diffrn_standards_number 0
_exptl_absorpt_coefficient_mu 0.094
_exptl_absorpt_correction_T_max 0.7462
_exptl_absorpt_correction_T_min 0.6685
_exptl_absorpt_correction_type multi-scan
_exptl_absorpt_process_details
;
SADABS-2014/5 (Bruker,2014/5) was used for absorption correction.
wR2(int) was 0.1536 before and 0.0901 after correction.
The Ratio of minimum to maximum transmission is 0.8959.
The \l/2 correction factor is Not present.
;
_exptl_crystal_colour red
_exptl_crystal_colour_primary red
_exptl_crystal_density_diffrn 1.0409
_exptl_crystal_description Prism
_exptl_crystal_F_000 1156.7508
_exptl_crystal_size_max 0.641
_exptl_crystal_size_mid 0.44
_exptl_crystal_size_min 0.202
_refine_diff_density_max 0.9976
_refine_diff_density_min -0.6728
_refine_diff_density_rms 0.1291
_refine_ls_d_res_high 0.8400
_refine_ls_d_res_low 9.8355
_refine_ls_goodness_of_fit_ref 0.8395
_refine_ls_hydrogen_treatment undef
_refine_ls_matrix_type full
_refine_ls_number_constraints 0
_refine_ls_number_parameters 829
_refine_ls_number_reflns 12889
_refine_ls_number_restraints 0
_refine_ls_restrained_S_all 0.8395
_refine_ls_R_factor_all 0.1102
_refine_ls_R_factor_gt 0.0935
_refine_ls_shift/su_max 0.0007
_refine_ls_shift/su_mean 0.0002
_refine_ls_structure_factor_coef Fsqd
_refine_ls_weighting_details 'w=1/[\s^2^(Fo^2^)+(0.1939P)^2^+27.0205P] where P=(Fo^2^+2Fc^2^)/3'
_refine_ls_weighting_scheme calc
_refine_ls_wR_factor_gt 0.2717
_refine_ls_wR_factor_ref 0.2985
_reflns_Friedel_coverage 0.0
_reflns_limit_h_max 16
_reflns_limit_h_min -15
_reflns_limit_k_max 17
_reflns_limit_k_min -17
_reflns_limit_l_max 23
_reflns_limit_l_min 0
_reflns_number_gt 10149
_reflns_number_total 12889
_reflns_threshold_expression I>=2u(I)
_cod_data_source_file c7ob01907f2.cif
_cod_data_source_block mo_D8V1605_0m-1
_cod_original_cell_volume 3696.8(10)
_cod_original_formula_sum 'B2 C76 H66 N12 Si2'
_cod_database_code 7155908
_olex2_refinement_description
;
;
_olex2_submission_special_instructions 'No special instructions were received'

loop_
_space_group_symop_id
_space_group_symop_operation_xyz
1 x,y,z
2 -x,-y,-z

loop_
_atom_site_label
_atom_site_type_symbol
_atom_site_fract_x
_atom_site_fract_y
_atom_site_fract_z
_atom_site_U_iso_or_equiv
_atom_site_adp_type
_atom_site_occupancy
Si1 Si 0.21466(10) 0.49841(8) 0.87266(7) 0.0244(3) Uani 1.000000
Si2 Si 0.71517(10) 0.50712(8) 0.55221(7) 0.0250(3) Uani 1.000000
N3 N 0.7873(3) 0.0804(2) 0.47309(19) 0.0167(7) Uani 1.000000
N4 N 0.1787(3) 0.0846(2) 0.90364(19) 0.0182(8) Uani 1.000000
N5 N 0.4108(3) -0.1037(2) 0.8436(2) 0.0203(8) Uani 1.000000
N6 N 0.3338(3) 0.0166(2) 0.91686(19) 0.0166(7) Uani 1.000000
N7 N 0.8195(3) 0.0889(2) 0.58609(19) 0.0167(7) Uani 1.000000
N8 N 0.1049(3) 0.0292(2) 0.8181(2) 0.0209(8) Uani 1.000000
N9 N 0.2801(3) -0.0077(2) 0.81506(19) 0.0174(8) Uani 1.000000
N10 N 0.5953(3) -0.0984(2) 0.66592(19) 0.0187(8) Uani 1.000000
N11 N 0.6674(3) 0.0204(2) 0.57945(18) 0.0144(7) Uani 1.000000
N12 N 0.8954(3) 0.0336(3) 0.6776(2) 0.0209(8) Uani 1.000000
N13 N 0.2117(3) 0.0796(2) 1.01748(19) 0.0183(8) Uani 1.000000
N14 N 0.7227(3) -0.0032(2) 0.68405(18) 0.0159(7) Uani 1.000000
C15 C 0.8470(3) 0.1019(3) 0.5129(2) 0.0174(9) Uani 1.000000
C16 C 0.3466(3) -0.0817(3) 0.8034(2) 0.0168(9) Uani 1.000000
C17 C 0.6052(3) -0.0531(3) 0.6016(2) 0.0160(8) Uani 1.000000
C18 C 0.1944(3) -0.0168(3) 0.7918(2) 0.0203(9) Uani 1.000000
C19 C 0.5737(3) 0.2075(3) 0.6925(2) 0.0156(8) Uani 1.000000
C20 C 0.7014(3) 0.0342(3) 0.5067(2) 0.0167(9) Uani 1.000000
C21 C 0.5824(3) -0.0812(3) 0.5371(2) 0.0178(9) Uani 1.000000
C22 C 0.2155(4) -0.0966(3) 0.7492(2) 0.0203(9) Uani 1.000000
C23 C 0.3534(3) 0.1489(3) 0.8197(2) 0.0166(9) Uani 1.000000
C24 C 0.2999(3) 0.0325(3) 0.9885(2) 0.0170(9) Uani 1.000000
C25 C 0.1501(3) 0.0992(3) 0.9752(2) 0.0175(9) Uani 1.000000
C26 C 0.4875(3) 0.2596(3) 0.7331(2) 0.0155(8) Uani 1.000000
C27 C 0.3925(4) 0.4009(3) 0.7675(3) 0.0248(10) Uani 1.000000
C28 C 0.6388(3) 0.1528(3) 0.6633(2) 0.0185(9) Uani 1.000000
C29 C 0.8084(3) -0.0120(3) 0.7081(2) 0.0194(9) Uani 1.000000
C30 C 0.4106(3) 0.2049(3) 0.7829(2) 0.0161(9) Uani 1.000000
C31 C 0.0065(3) 0.1065(3) 0.9318(2) 0.0198(9) Uani 1.000000
C32 C 0.4230(3) -0.0838(3) 0.9693(2) 0.0195(9) Uani 1.000000
C33 C 0.4777(3) 0.3509(3) 0.7236(2) 0.0197(9) Uani 1.000000
C34 C 0.9897(3) 0.1095(3) 0.5565(2) 0.0187(9) Uani 1.000000
C35 C 0.6979(3) -0.1311(3) 0.7559(2) 0.0201(9) Uani 1.000000
C36 C 0.0392(3) 0.1199(3) 0.9937(2) 0.0196(9) Uani 1.000000
C37 C 0.6629(4) -0.2117(3) 0.7956(2) 0.0253(10) Uani 1.000000
C38 C 0.3117(4) -0.1358(3) 0.7555(2) 0.0214(9) Uani 1.000000
C39 C 0.3982(3) -0.0582(3) 0.9026(2) 0.0174(9) Uani 1.000000
C40 C 0.6592(3) -0.0762(3) 0.7032(2) 0.0166(9) Uani 1.000000
C41 C 0.9011(3) 0.0800(3) 0.6141(2) 0.0183(9) Uani 1.000000
C42 C 0.5540(3) 0.4007(3) 0.6686(3) 0.0231(10) Uani 1.000000
C43 C 0.6434(3) -0.0276(3) 0.4784(2) 0.0189(9) Uani 1.000000
C44 C 0.7914(4) -0.0911(3) 0.7585(2) 0.0218(9) Uani 1.000000
C45 C 0.5230(3) -0.1509(3) 0.5267(2) 0.0213(9) Uani 1.000000
C46 C 0.9568(3) 0.1225(3) 0.4928(2) 0.0200(9) Uani 1.000000
C47 C 0.3608(3) -0.0284(3) 1.0234(2) 0.0186(9) Uani 1.000000
C48 C 0.0974(3) 0.0757(3) 0.8767(2) 0.0187(9) Uani 1.000000
C49 C -0.1335(4) 0.1631(3) 1.0569(3) 0.0290(11) Uani 1.000000
C50 C 0.5251(4) -0.1662(3) 0.4567(3) 0.0265(10) Uani 1.000000
C51 C 0.5861(4) -0.1130(3) 0.3977(3) 0.0255(10) Uani 1.000000
C52 C -0.0322(4) 0.1460(3) 1.0576(3) 0.0237(10) Uani 1.000000
C53 C 0.4231(4) -0.1125(3) 1.1124(3) 0.0273(10) Uani 1.000000
C54 C 1.1598(3) 0.1556(3) 0.4883(3) 0.0273(11) Uani 1.000000
C55 C 0.6464(3) -0.0444(3) 0.4079(2) 0.0215(9) Uani 1.000000
C56 C 0.2017(4) -0.2163(3) 0.6759(3) 0.0316(11) Uani 1.000000
C57 C 0.3520(4) -0.2163(3) 0.7224(2) 0.0263(10) Uani 1.000000
C58 C 0.1307(4) 0.4067(3) 0.9292(3) 0.0304(11) Uani 1.000000
C59 C 0.3598(3) -0.0428(3) 1.0954(2) 0.0225(9) Uani 1.000000
C60 C 0.2769(4) 0.5614(4) 0.9308(3) 0.0360(12) Uani 1.000000
C61 C 1.0267(4) 0.1498(3) 0.4267(3) 0.0242(10) Uani 1.000000
C62 C -0.0970(4) 0.1201(3) 0.9334(3) 0.0265(10) Uani 1.000000
C63 C 0.6533(4) 0.5387(4) 0.4774(3) 0.0373(12) Uani 1.000000
C64 C -0.1652(4) 0.1520(3) 0.9953(3) 0.0278(11) Uani 1.000000
C65 C 0.6175(4) 0.4421(3) 0.6223(3) 0.0275(11) Uani 1.000000
C66 C 0.4849(3) -0.1549(3) 0.9881(3) 0.0241(10) Uani 1.000000
C67 C 0.8145(4) -0.2111(4) 0.8412(3) 0.0323(12) Uani 1.000000
C68 C 0.3215(4) 0.4419(3) 0.8075(3) 0.0287(11) Uani 1.000000
C69 C 0.4854(4) -0.1673(3) 1.0592(3) 0.0272(10) Uani 1.000000
C70 C 1.1269(4) 0.1670(3) 0.4257(3) 0.0280(11) Uani 1.000000
C71 C 0.8505(4) -0.1318(3) 0.8007(3) 0.0294(11) Uani 1.000000
C72 C 1.0931(4) 0.1238(3) 0.5536(3) 0.0253(10) Uani 1.000000
C73 C 0.1595(4) -0.1374(3) 0.7094(3) 0.0281(11) Uani 1.000000
C74 C 0.7225(4) -0.2511(3) 0.8378(3) 0.0325(12) Uani 1.000000
C75 C 0.8358(4) 0.4331(4) 0.5262(3) 0.0374(13) Uani 1.000000
C76 C 0.2956(4) -0.2545(4) 0.6826(3) 0.0338(12) Uani 1.000000
C77 C 0.7827(5) 0.5898(5) 0.6592(3) 0.0493(15) Uani 1.000000
C78 C 0.1928(5) 0.3462(4) 0.9724(3) 0.0431(14) Uani 1.000000
B79 B 0.2893(4) 0.0656(3) 0.8619(3) 0.0180(10) Uani 1.000000
C80 C 0.1939(6) 0.6008(4) 0.9961(3) 0.0509(16) Uani 1.000000
C81 C 0.1365(6) 0.5386(4) 0.7515(3) 0.0499(16) Uani 1.000000
C82 C 0.1448(4) 0.5770(3) 0.8201(3) 0.0328(12) Uani 1.000000
B83 B 0.7099(4) 0.0703(3) 0.6298(3) 0.0174(10) Uani 1.000000
C84 C 0.7379(5) 0.6109(3) 0.5952(3) 0.0364(12) Uani 1.000000
C85 C 0.7091(6) 0.6146(5) 0.4237(3) 0.0545(17) Uani 1.000000
C86 C 0.0837(5) 0.3465(4) 0.8858(3) 0.0447(14) Uani 1.000000
C C 0.0366(5) 0.6088(5) 0.8657(4) 0.0564(18) Uani 1.000000
C88 C 0.8150(6) 0.3329(4) 0.5237(5) 0.075(3) Uani 1.000000
C89 C 0.9124(5) 0.4676(5) 0.4548(3) 0.0523(17) Uani 1.000000
C90 C 0.3485(5) 0.6370(4) 0.8879(4) 0.0509(16) Uani 1.000000
C91 C 0.6398(5) 0.4559(5) 0.4375(4) 0.0510(16) Uani 1.000000
C92 C 0.6364(6) 0.6670(4) 0.6200(4) 0.0533(17) Uani 1.000000

loop_
_atom_site_aniso_label
_atom_site_aniso_U_11
_atom_site_aniso_U_22
_atom_site_aniso_U_33
_atom_site_aniso_U_12
_atom_site_aniso_U_13
_atom_site_aniso_U_23
Si1 0.0268(7) 0.0187(6) 0.0198(7) 0.0051(5) 0.0049(5) -0.0007(5)
Si2 0.0268(7) 0.0182(6) 0.0226(7) -0.0042(5) 0.0054(5) 0.0003(5)
N3 0.0148(17) 0.0170(17) 0.0170(18) -0.0000(14) -0.0033(14) 0.0015(14)
N4 0.0179(18) 0.0190(18) 0.0168(19) -0.0036(14) -0.0039(15) 0.0029(14)
N5 0.0176(18) 0.0232(19) 0.0171(19) -0.0045(15) 0.0003(15) -0.0004(15)
N6 0.0164(17) 0.0174(17) 0.0145(18) -0.0049(14) -0.0016(14) 0.0007(14)
N7 0.0170(18) 0.0158(17) 0.0171(18) 0.0012(14) -0.0043(14) -0.0034(14)
N8 0.0224(19) 0.0198(18) 0.021(2) -0.0039(15) -0.0078(16) 0.0038(15)
N9 0.0188(18) 0.0194(18) 0.0124(17) -0.0070(14) -0.0009(14) -0.0007(14)
N10 0.0200(18) 0.0192(18) 0.0158(18) 0.0005(14) -0.0032(15) -0.0021(14)
N11 0.0112(16) 0.0164(17) 0.0149(18) 0.0022(13) -0.0026(13) -0.0021(13)
N12 0.0198(19) 0.0244(19) 0.020(2) 0.0050(15) -0.0082(15) -0.0074(15)
N13 0.0181(18) 0.0171(17) 0.0186(19) -0.0019(14) -0.0032(15) -0.0016(14)
N14 0.0167(17) 0.0201(18) 0.0109(17) 0.0029(14) -0.0036(14) -0.0051(13)
C15 0.016(2) 0.017(2) 0.019(2) 0.0036(16) -0.0035(17) -0.0036(16)
C16 0.016(2) 0.018(2) 0.014(2) -0.0043(16) -0.0005(16) -0.0003(16)
C17 0.013(2) 0.018(2) 0.016(2) 0.0007(16) -0.0024(16) -0.0024(16)
C18 0.023(2) 0.023(2) 0.016(2) -0.0074(18) -0.0083(18) 0.0062(17)
C19 0.018(2) 0.015(2) 0.013(2) -0.0014(17) -0.0023(16) -0.0013(16)
C20 0.014(2) 0.017(2) 0.018(2) 0.0025(16) -0.0027(17) -0.0002(16)
C21 0.015(2) 0.022(2) 0.018(2) 0.0016(16) -0.0067(17) -0.0026(17)
C22 0.028(2) 0.021(2) 0.012(2) -0.0099(18) -0.0043(18) 0.0021(16)
C23 0.016(2) 0.018(2) 0.016(2) -0.0034(17) -0.0034(17) -0.0009(16)
C24 0.018(2) 0.016(2) 0.016(2) -0.0078(16) -0.0031(17) -0.0013(16)
C25 0.018(2) 0.0141(19) 0.019(2) -0.0062(16) -0.0025(17) 0.0001(16)
C26 0.0122(19) 0.018(2) 0.014(2) -0.0011(16) 0.0011(16) -0.0032(16)
C27 0.024(2) 0.014(2) 0.029(3) 0.0008(18) 0.002(2) 0.0041(18)
C28 0.017(2) 0.019(2) 0.019(2) -0.0013(17) -0.0042(17) 0.0001(17)
C29 0.022(2) 0.021(2) 0.014(2) 0.0073(17) -0.0027(17) -0.0092(16)
C30 0.0125(19) 0.016(2) 0.019(2) 0.0002(16) -0.0041(17) -0.0023(16)
C31 0.019(2) 0.0128(19) 0.025(2) -0.0050(16) -0.0019(18) 0.0060(16)
C32 0.014(2) 0.022(2) 0.022(2) -0.0030(17) -0.0033(17) -0.0020(17)
C33 0.020(2) 0.018(2) 0.017(2) 0.0017(17) 0.0018(17) -0.0010(16)
C34 0.014(2) 0.016(2) 0.025(2) 0.0028(16) -0.0042(17) -0.0046(17)
C35 0.026(2) 0.022(2) 0.012(2) 0.0051(18) -0.0033(17) -0.0028(16)
C36 0.016(2) 0.014(2) 0.025(2) -0.0019(16) -0.0006(18) 0.0017(17)
C37 0.031(3) 0.027(2) 0.015(2) 0.007(2) -0.0031(19) -0.0014(18)
C38 0.027(2) 0.023(2) 0.011(2) -0.0064(18) 0.0005(17) 0.0004(17)
C39 0.013(2) 0.021(2) 0.016(2) -0.0036(16) -0.0001(16) 0.0020(16)
C40 0.020(2) 0.019(2) 0.009(2) 0.0038(16) -0.0014(16) -0.0039(15)
C41 0.014(2) 0.023(2) 0.019(2) 0.0056(17) -0.0060(17) -0.0086(17)
C42 0.022(2) 0.015(2) 0.028(3) 0.0034(17) -0.000(2) -0.0006(18)
C43 0.013(2) 0.026(2) 0.018(2) 0.0001(17) -0.0058(17) 0.0009(17)
C44 0.028(2) 0.024(2) 0.013(2) 0.0061(18) -0.0046(18) -0.0059(17)
C45 0.015(2) 0.026(2) 0.025(2) 0.0001(17) -0.0088(18) -0.0007(18)
C46 0.018(2) 0.016(2) 0.023(2) 0.0002(16) 0.0004(18) -0.0062(17)
C47 0.017(2) 0.021(2) 0.018(2) -0.0047(17) -0.0045(17) -0.0022(17)
C48 0.019(2) 0.018(2) 0.020(2) -0.0069(17) -0.0083(17) 0.0072(17)
C49 0.022(2) 0.017(2) 0.040(3) -0.0012(18) 0.002(2) 0.004(2)
C50 0.023(2) 0.033(3) 0.026(3) 0.001(2) -0.011(2) -0.005(2)
C51 0.022(2) 0.033(3) 0.025(2) -0.0019(19) -0.0098(19) -0.0054(19)
C52 0.022(2) 0.015(2) 0.028(2) -0.0048(17) 0.0019(19) 0.0067(18)
C53 0.027(2) 0.032(3) 0.025(3) -0.004(2) -0.010(2) 0.001(2)
C54 0.014(2) 0.022(2) 0.042(3) -0.0003(17) -0.001(2) -0.006(2)
C55 0.021(2) 0.028(2) 0.016(2) 0.0026(18) -0.0076(18) -0.0015(18)
C56 0.047(3) 0.032(3) 0.016(2) -0.013(2) -0.008(2) -0.0001(19)
C57 0.035(3) 0.026(2) 0.013(2) -0.009(2) 0.0027(19) -0.0038(17)
C58 0.036(3) 0.025(2) 0.023(3) 0.002(2) 0.002(2) 0.0040(19)
C59 0.019(2) 0.029(2) 0.021(2) -0.0062(18) -0.0073(18) 0.0016(18)
C60 0.044(3) 0.030(3) 0.031(3) -0.001(2) -0.004(2) -0.007(2)
C61 0.023(2) 0.018(2) 0.027(3) -0.0003(18) 0.0003(19) -0.0053(18)
C62 0.020(2) 0.015(2) 0.042(3) -0.0053(17) -0.007(2) 0.0081(19)
C63 0.040(3) 0.043(3) 0.026(3) -0.005(2) -0.003(2) 0.001(2)
C64 0.020(2) 0.017(2) 0.042(3) -0.0060(18) -0.001(2) 0.0017(19)
C65 0.026(2) 0.019(2) 0.030(3) -0.0003(19) 0.005(2) -0.0014(19)
C66 0.019(2) 0.028(2) 0.024(2) -0.0033(18) -0.0046(19) 0.0012(19)
C67 0.039(3) 0.038(3) 0.019(2) 0.011(2) -0.010(2) 0.001(2)
C68 0.029(3) 0.021(2) 0.028(3) -0.000(2) 0.005(2) -0.0015(19)
C69 0.022(2) 0.029(2) 0.031(3) -0.0023(19) -0.011(2) 0.007(2)
C70 0.021(2) 0.021(2) 0.034(3) 0.0009(18) 0.005(2) -0.0051(19)
C71 0.034(3) 0.036(3) 0.018(2) 0.011(2) -0.008(2) -0.003(2)
C72 0.018(2) 0.019(2) 0.038(3) -0.0006(17) -0.006(2) -0.0089(19)
C73 0.039(3) 0.026(2) 0.021(2) -0.012(2) -0.010(2) 0.0030(19)
C74 0.048(3) 0.028(3) 0.017(2) 0.010(2) -0.006(2) 0.0059(19)
C75 0.031(3) 0.031(3) 0.042(3) -0.002(2) 0.003(2) -0.004(2)
C76 0.047(3) 0.032(3) 0.022(3) -0.015(2) -0.005(2) -0.001(2)
C77 0.056(4) 0.055(4) 0.037(3) -0.004(3) -0.013(3) -0.009(3)
C78 0.058(4) 0.029(3) 0.035(3) 0.005(3) -0.007(3) 0.012(2)
B79 0.020(2) 0.018(2) 0.016(2) -0.0042(19) -0.0044(19) 0.0001(18)
C80 0.076(5) 0.042(3) 0.029(3) 0.009(3) -0.004(3) -0.014(3)
C81 0.072(4) 0.046(3) 0.030(3) 0.008(3) -0.012(3) -0.004(3)
C82 0.038(3) 0.030(3) 0.023(3) 0.012(2) 0.001(2) -0.001(2)
B83 0.017(2) 0.018(2) 0.016(2) 0.0040(19) -0.0038(19) -0.0016(18)
C84 0.048(3) 0.026(3) 0.032(3) -0.010(2) -0.004(2) -0.004(2)
C85 0.076(5) 0.054(4) 0.027(3) -0.004(3) -0.008(3) 0.018(3)
C86 0.054(4) 0.028(3) 0.049(4) -0.017(3) -0.009(3) 0.005(2)
C 0.045(4) 0.068(4) 0.047(4) 0.034(3) -0.004(3) -0.002(3)
C88 0.065(5) 0.024(3) 0.112(7) 0.008(3) 0.017(4) -0.013(4)
C89 0.029(3) 0.075(5) 0.041(4) -0.005(3) 0.011(3) -0.006(3)
C90 0.058(4) 0.037(3) 0.058(4) -0.014(3) -0.016(3) 0.000(3)
C91 0.043(4) 0.064(4) 0.048(4) -0.007(3) -0.012(3) -0.013(3)
C92 0.076(5) 0.029(3) 0.052(4) 0.015(3) -0.013(3) -0.012(3)

loop_
_atom_type_symbol
_atom_type_scat_dispersion_real
_atom_type_scat_dispersion_imag
_atom_type_scat_Cromer_Mann_a1
_atom_type_scat_Cromer_Mann_a2
_atom_type_scat_Cromer_Mann_a3
_atom_type_scat_Cromer_Mann_a4
_atom_type_scat_Cromer_Mann_b1
_atom_type_scat_Cromer_Mann_b2
_atom_type_scat_Cromer_Mann_b3
_atom_type_scat_Cromer_Mann_b4
_atom_type_scat_Cromer_Mann_c
_atom_type_scat_source
_atom_type_scat_dispersion_source
C 0.00347 0.00161 2.31000 1.02000 1.58860 0.86500 20.84390 10.20750 0.56870 51.65120 0.215599998832 'International Tables Volume C Table 6.1.1.4 (pp. 500-502)' 'Henke, Gullikson and Davis, At. Data and Nucl. Data Tables, 1993, 54, 2'
B 0.00141 0.00067 2.05450 1.33260 1.09790 0.70680 23.21850 1.02100 60.34980 0.14030 -0.193200007081 'International Tables Volume C Table 6.1.1.4 (pp. 500-502)' 'Henke, Gullikson and Davis, At. Data and Nucl. Data Tables, 1993, 54, 2'
Si 0.08192 0.07060 6.29150 3.03530 1.98910 1.54100 2.43860 32.33370 0.67850 81.69370 1.14069998264 'International Tables Volume C Table 6.1.1.4 (pp. 500-502)' 'Henke, Gullikson and Davis, At. Data and Nucl. Data Tables, 1993, 54, 2'
N 0.00653 0.00323 12.21260 3.13220 2.01250 1.16630 0.00570 9.89330 28.99750 0.58260 -11.5290002823 'International Tables Volume C Table 6.1.1.4 (pp. 500-502)' 'Henke, Gullikson and Davis, At. Data and Nucl. Data Tables, 1993, 54, 2'

loop_
_geom_angle_atom_site_label_1
_geom_angle_atom_site_label_2
_geom_angle_atom_site_label_3
_geom_angle
C60 Si1 C58 109.6(2)
C68 Si1 C58 107.2(2)
C68 Si1 C60 105.9(2)
C82 Si1 C58 113.5(2)
C82 Si1 C60 112.7(2)
C82 Si1 C68 107.5(2)
C65 Si2 C63 105.9(2)
C75 Si2 C63 115.2(3)
C75 Si2 C65 107.2(2)
C84 Si2 C63 110.7(3)
C84 Si2 C65 105.9(2)
C84 Si2 C75 111.3(3)
C20 N3 C15 117.1(4)
C48 N4 C25 113.5(4)
B79 N4 C25 122.6(4)
B79 N4 C48 123.3(4)
C39 N5 C16 117.1(4)
C39 N6 C24 113.2(4)
B79 N6 C24 122.8(4)
B79 N6 C39 123.1(4)
C41 N7 C15 114.0(4)
B83 N7 C15 122.3(4)
B83 N7 C41 122.9(4)
C48 N8 C18 116.3(4)
C18 N9 C16 113.2(4)
B79 N9 C16 122.5(4)
B79 N9 C18 123.0(4)
C40 N10 C17 116.9(4)
C20 N11 C17 113.4(3)
B83 N11 C17 123.0(3)
B83 N11 C20 122.7(3)
C41 N12 C29 116.5(4)
C25 N13 C24 116.5(4)
C40 N14 C29 113.8(4)
B83 N14 C29 122.6(4)
B83 N14 C40 122.5(4)
N7 C15 N3 123.3(4)
C46 C15 N3 130.7(4)
C46 C15 N7 104.7(4)
N9 C16 N5 122.7(4)
C38 C16 N5 130.1(4)
C38 C16 N9 105.4(4)
N11 C17 N10 122.0(4)
C21 C17 N10 130.2(4)
C21 C17 N11 105.6(3)
N9 C18 N8 123.1(4)
C22 C18 N8 129.7(4)
C22 C18 N9 105.8(4)
C28 C19 C26 170.6(4)
N11 C20 N3 122.8(4)
C43 C20 N3 130.0(4)
C43 C20 N11 105.5(4)
C43 C21 C17 106.7(4)
C45 C21 C17 131.7(4)
C45 C21 C43 121.4(4)
C38 C22 C18 106.8(4)
C73 C22 C18 132.4(4)
C73 C22 C38 120.8(4)
B79 C23 C30 172.1(4)
N13 C24 N6 122.6(4)
C47 C24 N6 106.0(4)
C47 C24 N13 129.7(4)
N13 C25 N4 123.1(4)
C36 C25 N4 105.4(4)
C36 C25 N13 130.3(4)
C30 C26 C19 113.1(4)
C33 C26 C19 123.3(4)
C33 C26 C30 123.5(4)
C68 C27 C33 177.1(5)
B83 C28 C19 171.0(4)
N14 C29 N12 123.3(4)
C44 C29 N12 129.7(4)
C44 C29 N14 105.6(4)
C26 C30 C23 170.9(4)
C48 C31 C36 106.9(4)
C62 C31 C36 120.4(4)
C62 C31 C48 132.7(4)
C47 C32 C39 107.9(4)
C66 C32 C39 131.8(4)
C66 C32 C47 119.9(4)
C27 C33 C26 121.5(4)
C42 C33 C26 120.5(4)
C42 C33 C27 118.0(4)
C46 C34 C41 107.3(4)
C72 C34 C41 132.7(4)
C72 C34 C46 120.0(4)
C40 C35 C37 131.4(4)
C44 C35 C37 121.4(4)
C44 C35 C40 107.0(4)
C31 C36 C25 107.1(4)
C52 C36 C25 132.2(4)
C52 C36 C31 120.7(4)
C74 C37 C35 117.2(5)
C22 C38 C16 107.5(4)
C57 C38 C16 131.5(4)
C57 C38 C22 120.8(4)
N6 C39 N5 122.2(4)
C32 C39 N5 130.8(4)
C32 C39 N6 105.3(4)
N14 C40 N10 123.3(4)
C35 C40 N10 129.6(4)
C35 C40 N14 105.2(4)
N12 C41 N7 122.4(4)
C34 C41 N7 105.4(4)
C34 C41 N12 130.8(4)
C65 C42 C33 179.5(5)
C21 C43 C20 107.8(4)
C55 C43 C20 131.4(4)
C55 C43 C21 120.5(4)
C35 C44 C29 107.2(4)
C71 C44 C29 131.9(5)
C71 C44 C35 120.7(4)
C50 C45 C21 117.8(4)
C34 C46 C15 107.0(4)
C61 C46 C15 132.1(4)
C61 C46 C34 120.9(4)
C32 C47 C24 106.6(4)
C59 C47 C24 131.7(4)
C59 C47 C32 121.5(4)
N8 C48 N4 122.5(4)
C31 C48 N4 105.6(4)
C31 C48 N8 130.5(4)
C64 C49 C52 121.5(5)
C51 C50 C45 121.1(4)
C55 C51 C50 121.2(4)
C49 C52 C36 117.8(5)
C69 C53 C59 121.5(4)
C72 C54 C70 121.2(4)
C51 C55 C43 118.0(4)
C76 C56 C73 121.4(5)
C76 C57 C38 117.1(5)
C78 C58 Si1 110.5(4)
C86 C58 Si1 113.7(4)
C86 C58 C78 109.6(4)
C53 C59 C47 117.5(4)
C80 C60 Si1 111.4(4)
C90 C60 Si1 112.7(4)
C90 C60 C80 110.4(5)
C70 C61 C46 118.1(5)
C64 C62 C31 118.0(5)
C85 C63 Si2 113.8(4)
C91 C63 Si2 112.3(4)
C91 C63 C85 110.6(5)
C62 C64 C49 121.4(4)
C42 C65 Si2 179.0(5)
C69 C66 C32 118.3(4)
C74 C67 C71 121.3(4)
C27 C68 Si1 176.2(4)
C66 C69 C53 121.3(4)
C61 C70 C54 121.5(4)
C67 C71 C44 117.8(5)
C54 C72 C34 118.1(4)
C56 C73 C22 117.5(5)
C67 C74 C37 121.6(5)
C88 C75 Si2 114.0(4)
C89 C75 Si2 112.3(4)
C89 C75 C88 110.3(5)
C57 C76 C56 122.3(5)
N6 B79 N4 103.1(3)
N9 B79 N4 103.0(3)
N9 B79 N6 103.3(3)
C23 B79 N4 117.1(4)
C23 B79 N6 114.8(4)
C23 B79 N9 113.9(4)
C81 C82 Si1 113.6(4)
C C82 Si1 113.0(4)
C C82 C81 110.1(5)
N11 B83 N7 103.2(3)
N14 B83 N7 103.4(3)
N14 B83 N11 102.9(3)
C28 B83 N7 118.2(4)
C28 B83 N11 113.2(4)
C28 B83 N14 114.1(4)
C77 C84 Si2 113.4(4)
C92 C84 Si2 110.0(4)
C92 C84 C77 109.3(5)

loop_
_geom_bond_atom_site_label_1
_geom_bond_atom_site_label_2
_geom_bond_distance
Si1 C58 1.883(5)
Si1 C60 1.896(6)
Si1 C68 1.836(5)
Si1 C82 1.889(5)
Si2 C63 1.895(6)
Si2 C65 1.849(5)
Si2 C75 1.883(6)
Si2 C84 1.872(5)
N3 C15 1.325(6)
N3 C20 1.345(5)
N4 C25 1.363(6)
N4 C48 1.357(6)
N4 B79 1.504(6)
N5 C16 1.338(6)
N5 C39 1.335(6)
N6 C24 1.370(6)
N6 C39 1.368(6)
N6 B79 1.499(6)
N7 C15 1.366(6)
N7 C41 1.356(5)
N7 B83 1.506(6)
N8 C18 1.341(6)
N8 C48 1.347(6)
N9 C16 1.372(6)
N9 C18 1.369(6)
N9 B79 1.492(6)
N10 C17 1.352(6)
N10 C40 1.336(6)
N11 C17 1.370(5)
N11 C20 1.360(5)
N11 B83 1.512(6)
N12 C29 1.341(6)
N12 C41 1.354(6)
N13 C24 1.346(6)
N13 C25 1.335(6)
N14 C29 1.362(6)
N14 C40 1.370(6)
N14 B83 1.500(6)
C15 C46 1.459(6)
C16 C38 1.452(6)
C17 C21 1.462(6)
C18 C22 1.458(6)
C19 C26 1.430(6)
C19 C28 1.209(6)
C20 C43 1.456(6)
C21 C43 1.416(6)
C21 C45 1.391(6)
C22 C38 1.431(7)
C22 C73 1.402(6)
C23 C30 1.203(6)
C23 B79 1.576(6)
C24 C47 1.453(6)
C25 C36 1.457(6)
C26 C30 1.435(6)
C26 C33 1.355(6)
C27 C33 1.429(6)
C27 C68 1.215(7)
C28 B83 1.574(6)
C29 C44 1.455(6)
C31 C36 1.423(7)
C31 C48 1.457(6)
C31 C62 1.392(6)
C32 C39 1.450(6)
C32 C47 1.425(6)
C32 C66 1.405(6)
C33 C42 1.440(6)
C34 C41 1.445(6)
C34 C46 1.427(6)
C34 C72 1.404(6)
C35 C37 1.398(7)
C35 C40 1.461(6)
C35 C44 1.429(7)
C36 C52 1.403(6)
C37 C74 1.388(7)
C38 C57 1.403(7)
C42 C65 1.203(7)
C43 C55 1.397(6)
C44 C71 1.389(7)
C45 C50 1.386(7)
C46 C61 1.403(6)
C47 C59 1.397(6)
C49 C52 1.380(7)
C49 C64 1.401(8)
C50 C51 1.415(7)
C51 C55 1.385(7)
C53 C59 1.390(7)
C53 C69 1.409(7)
C54 C70 1.406(8)
C54 C72 1.394(7)
C56 C73 1.391(7)
C56 C76 1.399(8)
C57 C76 1.388(7)
C58 C78 1.561(7)
C58 C86 1.536(8)
C60 C80 1.561(8)
C60 C90 1.544(8)
C61 C70 1.379(7)
C62 C64 1.387(7)
C63 C85 1.543(8)
C63 C91 1.535(9)
C66 C69 1.385(7)
C67 C71 1.391(7)
C67 C74 1.415(8)
C75 C88 1.524(8)
C75 C89 1.543(8)
C77 C84 1.538(9)
C81 C82 1.516(8)
C82 C 1.546(8)
C84 C92 1.539(9)

loop_
_smtbx_masks_void_nr
_smtbx_masks_void_average_x
_smtbx_masks_void_average_y
_smtbx_masks_void_average_z
_smtbx_masks_void_volume
_smtbx_masks_void_count_electrons
1 -0.500 0.500 1.000 826.7 118.9
